data_7014124
loop_
_publ_author_name
'Ghoshal, Debajyoti'
'Maji, Tapas Kumar'
'Mostafa, Golam'
'Sain, Saugata'
'Lu, Tian-Huey'
'Ribas, Joan'
'Zangrando, Ennio'
'Chaudhuri, Nirmalendu Ray'

_publ_section_title
;
 Polymeric networks of copper(II) using succinate and aromatic N-N
 donor ligands: synthesis, crystal structure, magnetic behaviour and
 the effect of weak interactions on their crystal packing.
;
_journal_issue 11
_journal_name_full 'Dalton transactions (Cambridge, England : 2003)'
_journal_page_first 1687
_journal_page_last 1695
_journal_paper_doi 10.1039/b401738b
_journal_year 2004
_chemical_formula_sum 'C12 H12 Cu N3 O6'
_chemical_formula_weight 357.79
_chemical_name_systematic
;
?
;
_space_group_IT_number 2
_symmetry_cell_setting triclinic
_symmetry_space_group_name_Hall '-P 1'
_symmetry_space_group_name_H-M 'P -1'
_atom_sites_solution_hydrogens geom
_atom_sites_solution_primary direct
_atom_sites_solution_secondary difmap
_audit_creation_method SHELXL-97
_cell_angle_alpha 72.079(2)
_cell_angle_beta 73.176(2)
_cell_angle_gamma 74.6290(10)
_cell_formula_units_Z 2
_cell_length_a 7.0641(6)
_cell_length_b 9.8410(8)
_cell_length_c 10.4885(9)
_cell_measurement_reflns_used all
_cell_measurement_temperature 293(2)
_cell_volume 651.55(10)
_computing_cell_refinement 'Bruker SMART'
_computing_data_collection 'Bruker SMART'
_computing_data_reduction 'Bruker SHELXTL'
_computing_molecular_graphics 'Ortep-3 for windows (Farrugia, 1997)'
_computing_publication_material 'Platon99 (Spek, 1999)'
_computing_structure_refinement 'SHELXL-97 (Sheldrick, 1997)'
_computing_structure_solution 'SHELXS-97 (Sheldrick, 1997)'
_diffrn_ambient_temperature 293(2)
_diffrn_measured_fraction_theta_full 0.968
_diffrn_measured_fraction_theta_max 0.968
_diffrn_measurement_device_type 'CCD area detector'
_diffrn_measurement_method 'phi and omega scans'
_diffrn_radiation_monochromator graphite
_diffrn_radiation_source 'fine-focus sealed tube'
_diffrn_radiation_type MoK\a
_diffrn_radiation_wavelength 0.71073
_diffrn_reflns_av_R_equivalents 0.0532
_diffrn_reflns_av_sigmaI/netI 0.0637
_diffrn_reflns_limit_h_max 9
_diffrn_reflns_limit_h_min -9
_diffrn_reflns_limit_k_max 13
_diffrn_reflns_limit_k_min -12
_diffrn_reflns_limit_l_max 13
_diffrn_reflns_limit_l_min -13
_diffrn_reflns_number 7029
_diffrn_reflns_theta_full 28.27
_diffrn_reflns_theta_max 28.27
_diffrn_reflns_theta_min 2.10
_exptl_absorpt_coefficient_mu 1.713
_exptl_absorpt_correction_T_max .9375
_exptl_absorpt_correction_T_min .8230
_exptl_absorpt_correction_type empirical
_exptl_crystal_colour Blue
_exptl_crystal_density_diffrn 1.824
_exptl_crystal_density_method 'not measured'
_exptl_crystal_description Parallelopiped
_exptl_crystal_F_000 364
_exptl_crystal_size_max .20
_exptl_crystal_size_mid .15
_exptl_crystal_size_min .10
_refine_diff_density_max 1.423
_refine_diff_density_min -0.449
_refine_diff_density_rms 0.127
_refine_ls_extinction_method none
_refine_ls_goodness_of_fit_ref 1.092
_refine_ls_hydrogen_treatment mixed
_refine_ls_matrix_type full
_refine_ls_number_parameters 199
_refine_ls_number_reflns 3116
_refine_ls_number_restraints 0
_refine_ls_restrained_S_all 1.092
_refine_ls_R_factor_all 0.0797
_refine_ls_R_factor_gt 0.0590
_refine_ls_shift/su_max 0.000
_refine_ls_shift/su_mean 0.000
_refine_ls_structure_factor_coef Fsqd
_refine_ls_weighting_details 'calc w=1/[\s^2^(Fo^2^)+(0.0769P)^2^+0.0000P] where P=(Fo^2^+2Fc^2^)/3'
_refine_ls_weighting_scheme calc
_refine_ls_wR_factor_gt 0.1295
_refine_ls_wR_factor_ref 0.1371
_reflns_number_gt 2507
_reflns_number_total 3116
_reflns_threshold_expression >2sigma(I)
_cod_data_source_file b401738b.txt
_cod_data_source_block complex1
_cod_depositor_comments
;
The following automatic conversions were performed:
'_symmetry_cell_setting' value 'Triclinic' changed to 'triclinic'
according to '/home/saulius/struct/CIF-dictionaries/cif_core.dic'
dictionary named 'cif_core.dic' version 2.4.1 from 2010-06-29.

Automatic conversion script
Id: cif_fix_enum 1527 2010-12-29 10:47:43Z saulius 
;
_cod_original_cell_volume 651.55(9)
_cod_database_code 7014124

loop_
_symmetry_equiv_pos_as_xyz
'x, y, z'
'-x, -y, -z'

loop_
_atom_site_label
_atom_site_type_symbol
_atom_site_fract_x
_atom_site_fract_y
_atom_site_fract_z
_atom_site_U_iso_or_equiv
_atom_site_adp_type
_atom_site_occupancy
_atom_site_symmetry_multiplicity
_atom_site_calc_flag
_atom_site_refinement_flags
_atom_site_disorder_assembly
_atom_site_disorder_group
Cu Cu 0.10427(7) 0.42673(4) 0.14656(4) 0.02288(17) Uani 1 1 d . . .
O1 O 0.1953(4) 0.2350(3) 0.1123(3) 0.0292(6) Uani 1 1 d . . .
O2 O 0.4257(4) 0.2709(3) -0.0882(3) 0.0361(7) Uani 1 1 d . . .
O3W O 0.2224(4) 0.5169(3) -0.0461(3) 0.0285(6) Uani 1 1 d . . .
O4 O 0.4054(5) 0.3711(3) 0.2497(3) 0.0407(7) Uani 1 1 d . . .
O5 O 0.4395(5) 0.1411(3) 0.3524(3) 0.0449(8) Uani 1 1 d . . .
O6 O 0.6602(4) 0.2181(3) 0.1696(3) 0.0415(8) Uani 1 1 d . . .
N1 N 0.0017(4) 0.6098(3) 0.2110(3) 0.0234(6) Uani 1 1 d . . .
N2 N -0.0634(4) 0.3462(3) 0.3314(3) 0.0236(6) Uani 1 1 d . . .
N3 N 0.5009(5) 0.2408(3) 0.2587(3) 0.0281(7) Uani 1 1 d . . .
C1 C 0.0352(6) 0.7454(4) 0.1388(4) 0.0312(9) Uani 1 1 d . . .
H1 H 0.1229 0.7575 0.0526 0.037 Uiso 1 1 calc R . .
C2 C -0.0585(6) 0.8655(4) 0.1909(4) 0.0337(9) Uani 1 1 d . . .
H2 H -0.0356 0.9575 0.1392 0.040 Uiso 1 1 calc R . .
C3 C -0.1847(6) 0.8490(4) 0.3184(4) 0.0324(9) Uani 1 1 d . . .
H3 H -0.2498 0.9297 0.3535 0.039 Uiso 1 1 calc R . .
C4 C -0.2149(5) 0.7113(4) 0.3950(4) 0.0283(8) Uani 1 1 d . . .
H4 H -0.2956 0.6974 0.4837 0.034 Uiso 1 1 calc R . .
C5 C -0.1223(5) 0.5940(4) 0.3368(3) 0.0197(7) Uani 1 1 d . . .
C6 C -0.1554(5) 0.4428(4) 0.4075(4) 0.0215(7) Uani 1 1 d . . .
C7 C -0.2716(5) 0.4044(4) 0.5383(4) 0.0261(8) Uani 1 1 d . . .
H7 H -0.3309 0.4731 0.5896 0.031 Uiso 1 1 calc R . .
C8 C -0.2989(6) 0.2613(4) 0.5927(4) 0.0306(9) Uani 1 1 d . . .
H8 H -0.3764 0.2322 0.6809 0.037 Uiso 1 1 calc R . .
C9 C -0.2078(6) 0.1633(4) 0.5121(4) 0.0322(9) Uani 1 1 d . . .
H9 H -0.2263 0.0674 0.5451 0.039 Uiso 1 1 calc R . .
C10 C -0.0902(6) 0.2077(4) 0.3834(4) 0.0277(8) Uani 1 1 d . . .
H10 H -0.0274 0.1405 0.3309 0.033 Uiso 1 1 calc R . .
C11 C 0.3448(5) 0.1909(4) 0.0195(4) 0.0249(8) Uani 1 1 d . . .
C12 C 0.4181(6) 0.0290(4) 0.0528(4) 0.0315(9) Uani 1 1 d . . .
H12A H 0.4642 0.0001 0.1376 0.038 Uiso 1 1 calc R . .
H12B H 0.3044 -0.0170 0.0701 0.038 Uiso 1 1 calc R . .
H1W H 0.2723 0.4527 -0.0926 0.038 Uiso 1 1 d . . .
H2W H 0.2840 0.5878 -0.0872 0.038 Uiso 1 1 d . . .

loop_
_atom_site_aniso_label
_atom_site_aniso_U_11
_atom_site_aniso_U_22
_atom_site_aniso_U_33
_atom_site_aniso_U_23
_atom_site_aniso_U_13
_atom_site_aniso_U_12
Cu 0.0284(3) 0.0156(2) 0.0178(2) -0.00616(16) 0.00370(16) -0.00046(16)
O1 0.0344(14) 0.0175(12) 0.0269(14) -0.0096(10) 0.0067(11) -0.0005(11)
O2 0.0436(16) 0.0223(14) 0.0265(14) -0.0065(11) 0.0081(12) 0.0026(12)
O3W 0.0371(15) 0.0195(13) 0.0194(12) -0.0044(10) 0.0061(11) -0.0041(11)
O4 0.0415(17) 0.0270(15) 0.0491(19) -0.0132(13) -0.0073(14) 0.0016(13)
O5 0.0529(19) 0.0346(17) 0.0351(17) -0.0027(14) 0.0053(14) -0.0126(15)
O6 0.0369(16) 0.0388(17) 0.0383(17) -0.0145(14) 0.0107(13) -0.0053(13)
N1 0.0255(15) 0.0203(15) 0.0212(15) -0.0078(12) -0.0013(12) -0.0005(12)
N2 0.0234(15) 0.0208(15) 0.0223(15) -0.0055(12) -0.0008(12) -0.0018(12)
N3 0.0281(16) 0.0271(17) 0.0277(17) -0.0114(14) -0.0025(13) -0.0019(13)
C1 0.034(2) 0.028(2) 0.027(2) -0.0059(16) 0.0018(16) -0.0091(17)
C2 0.042(2) 0.0158(17) 0.039(2) -0.0044(16) -0.0075(19) -0.0032(16)
C3 0.032(2) 0.026(2) 0.039(2) -0.0196(17) -0.0047(17) 0.0032(16)
C4 0.0243(18) 0.028(2) 0.029(2) -0.0146(16) 0.0013(15) 0.0017(15)
C5 0.0168(16) 0.0201(17) 0.0203(17) -0.0066(14) -0.0037(13) 0.0008(13)
C6 0.0199(16) 0.0209(17) 0.0229(17) -0.0069(14) -0.0044(14) -0.0017(13)
C7 0.0224(17) 0.0277(19) 0.0245(18) -0.0093(15) -0.0008(14) -0.0004(14)
C8 0.0266(19) 0.036(2) 0.0214(18) -0.0014(16) -0.0010(15) -0.0046(16)
C9 0.035(2) 0.0231(19) 0.032(2) -0.0012(16) -0.0048(17) -0.0055(16)
C10 0.033(2) 0.0217(18) 0.0273(19) -0.0080(15) -0.0058(16) -0.0027(15)
C11 0.0258(18) 0.0233(18) 0.0264(19) -0.0151(15) -0.0036(15) 0.0018(15)
C12 0.034(2) 0.0183(18) 0.034(2) -0.0083(16) 0.0029(17) -0.0013(15)

loop_
_atom_type_symbol
_atom_type_description
_atom_type_scat_dispersion_real
_atom_type_scat_dispersion_imag
_atom_type_scat_source
C C 0.0033 0.0016 'International Tables Vol C Tables 4.2.6.8 and 6.1.1.4'
H H 0.0000 0.0000 'International Tables Vol C Tables 4.2.6.8 and 6.1.1.4'
N N 0.0061 0.0033 'International Tables Vol C Tables 4.2.6.8 and 6.1.1.4'
O O 0.0106 0.0060 'International Tables Vol C Tables 4.2.6.8 and 6.1.1.4'
Cu Cu 0.3201 1.2651 'International Tables Vol C Tables 4.2.6.8 and 6.1.1.4'

loop_
_geom_angle_atom_site_label_1
_geom_angle_atom_site_label_2
_geom_angle_atom_site_label_3
_geom_angle
_geom_angle_site_symmetry_1
_geom_angle_site_symmetry_3
_geom_angle_publ_flag
O1 Cu O3W 90.97(11) . . ?
O1 Cu N1 171.66(11) . . ?
O3W Cu N1 97.19(11) . . ?
O1 Cu N2 90.90(12) . . ?
O3W Cu N2 169.54(12) . . ?
N1 Cu N2 81.40(12) . . ?
C11 O1 Cu 128.8(2) . . ?
C5 N1 C1 118.5(3) . . ?
C5 N1 Cu 114.3(2) . . ?
C1 N1 Cu 127.0(3) . . ?
C6 N2 C10 118.9(3) . . ?
C6 N2 Cu 115.0(2) . . ?
C10 N2 Cu 126.2(3) . . ?
O5 N3 O6 121.4(3) . . ?
O5 N3 O4 120.7(3) . . ?
O6 N3 O4 117.9(3) . . ?
N1 C1 C2 121.4(4) . . ?
C3 C2 C1 119.9(4) . . ?
C2 C3 C4 119.4(4) . . ?
C3 C4 C5 118.7(3) . . ?
N1 C5 C4 122.0(3) . . ?
N1 C5 C6 115.2(3) . . ?
C4 C5 C6 122.8(3) . . ?
N2 C6 C7 122.4(3) . . ?
N2 C6 C5 114.0(3) . . ?
C7 C6 C5 123.6(3) . . ?
C6 C7 C8 118.9(4) . . ?
C9 C8 C7 118.3(4) . . ?
C10 C9 C8 119.9(4) . . ?
N2 C10 C9 121.6(4) . . ?
O2 C11 O1 125.1(3) . . ?
O2 C11 C12 121.0(3) . . ?
O1 C11 C12 113.8(3) . . ?
C12 C12 C11 116.4(4) 2_655 . ?

loop_
_geom_bond_atom_site_label_1
_geom_bond_atom_site_label_2
_geom_bond_distance
_geom_bond_site_symmetry_2
_geom_bond_publ_flag
Cu O1 1.934(2) . ?
Cu O3W 1.970(3) . ?
Cu N1 2.001(3) . ?
Cu N2 2.003(3) . ?
O1 C11 1.294(4) . ?
O2 C11 1.241(5) . ?
O4 N3 1.269(4) . ?
O5 N3 1.226(4) . ?
O6 N3 1.256(4) . ?
N1 C5 1.345(4) . ?
N1 C1 1.361(5) . ?
N2 C6 1.342(5) . ?
N2 C10 1.345(5) . ?
C1 C2 1.381(5) . ?
C2 C3 1.365(6) . ?
C3 C4 1.382(5) . ?
C4 C5 1.391(5) . ?
C5 C6 1.492(5) . ?
C6 C7 1.376(5) . ?
C7 C8 1.390(5) . ?
C8 C9 1.385(6) . ?
C9 C10 1.373(6) . ?
C11 C12 1.501(5) . ?
C12 C12 1.480(7) 2_655 ?
